data_7156206
loop_
_publ_author_name
'Ben Haj Salah, Khoubaib'
'Das, Sanjit'
'Ruiz, Nicolas'
'Andreu, Vanessa'
'Martinez, Jean'
'Wenger, Emmanuel'
'Amblard, Muriel'
'Didierjean, Claude'
'Legrand, Baptiste'
'Inguimbert, Nicolas'

_publ_section_title
;
 How are 1,2,3-triazoles accommodated in helical secondary structures?
;
_journal_issue 19
_journal_name_full 'Organic &amp; biomolecular chemistry'
_journal_page_first 3576
_journal_page_last 3583
_journal_paper_doi 10.1039/c8ob00686e
_journal_volume 16
_journal_year 2018
_chemical_absolute_configuration syn
_chemical_formula_sum 'C69 H113 N17 O18'
_chemical_formula_weight 1468.76
_space_group_crystal_system monoclinic
_space_group_IT_number 5
_space_group_name_Hall 'I 2y'
_space_group_name_H-M_alt 'I 1 2 1'
_symmetry_space_group_name_Hall 'I 2y'
_symmetry_space_group_name_H-M 'I 1 2 1'
_atom_sites_solution_hydrogens mixed
_audit_creation_method SHELXL-2014/7
_audit_update_record
;
2017-07-03 deposited with the CCDC.
2018-04-12 downloaded from the CCDC.
;
_cell_angle_alpha 90
_cell_angle_beta 105.026(5)
_cell_angle_gamma 90
_cell_formula_units_Z 4
_cell_length_a 24.5384(13)
_cell_length_b 8.9796(5)
_cell_length_c 40.3241(19)
_cell_measurement_reflns_used 34448
_cell_measurement_temperature 100(2)
_cell_measurement_theta_max 62.776
_cell_measurement_theta_min 3.432
_cell_volume 8581.4(8)
_computing_structure_refinement 'SHELXL-2014/7 (Sheldrick, 2014)'
_diffrn_ambient_temperature 100(2)
_diffrn_measured_fraction_theta_full 0.974
_diffrn_measured_fraction_theta_max 0.974
_diffrn_measurement_device_type
;
Dual Wavelength Diffractometer from Agilent
;
_diffrn_radiation_type CuK\a
_diffrn_radiation_wavelength 1.54184
_diffrn_reflns_av_R_equivalents 0.0639
_diffrn_reflns_av_unetI/netI 0.0789
_diffrn_reflns_Laue_measured_fraction_full 0.974
_diffrn_reflns_Laue_measured_fraction_max 0.974
_diffrn_reflns_limit_h_max 27
_diffrn_reflns_limit_h_min -27
_diffrn_reflns_limit_k_max 9
_diffrn_reflns_limit_k_min -10
_diffrn_reflns_limit_l_max 39
_diffrn_reflns_limit_l_min -46
_diffrn_reflns_number 34448
_diffrn_reflns_point_group_measured_fraction_full 0.935
_diffrn_reflns_point_group_measured_fraction_max 0.935
_diffrn_reflns_theta_full 62.776
_diffrn_reflns_theta_max 62.776
_diffrn_reflns_theta_min 3.432
_exptl_absorpt_coefficient_mu 0.685
_exptl_absorpt_correction_type none
_exptl_crystal_colour colourless
_exptl_crystal_density_diffrn 1.137
_exptl_crystal_description prismatic
_exptl_crystal_F_000 3160
_exptl_crystal_size_max 0.2
_exptl_crystal_size_mid 0.05
_exptl_crystal_size_min 0.05
_refine_diff_density_max 0.391
_refine_diff_density_min -0.275
_refine_diff_density_rms 0.054
_refine_ls_extinction_method none
_refine_ls_goodness_of_fit_ref 1.031
_refine_ls_hydrogen_treatment mixed
_refine_ls_matrix_type full
_refine_ls_number_parameters 968
_refine_ls_number_reflns 12909
_refine_ls_number_restraints 24
_refine_ls_restrained_S_all 1.030
_refine_ls_R_factor_all 0.0937
_refine_ls_R_factor_gt 0.0629
_refine_ls_shift/su_max 0.000
_refine_ls_shift/su_mean 0.000
_refine_ls_structure_factor_coef Fsqd
_refine_ls_weighting_details 'w=1/[\s^2^(Fo^2^)+(0.0807P)^2^+5.5157P] where P=(Fo^2^+2Fc^2^)/3'
_refine_ls_weighting_scheme calc
_refine_ls_wR_factor_gt 0.1460
_refine_ls_wR_factor_ref 0.1651
_reflns_Friedel_coverage 0.790
_reflns_Friedel_fraction_full 0.889
_reflns_Friedel_fraction_max 0.889
_reflns_number_gt 9528
_reflns_number_total 12909
_reflns_threshold_expression 'I > 2\s(I)'
_cod_data_source_file c8ob00686e2.cif
_cod_data_source_block KHBJ279
_cod_depositor_comments 'Adding full bibliography for 7156204--7156209.cif.'
_cod_database_code 7156206
_shelx_shelxl_version_number 2014/7
_shelx_space_group_comment
;
The symmetry employed for this shelxl refinement is uniquely defined
by the following loop, which should always be used as a source of
symmetry information in preference to the above space-group names.
They are only intended as comments.
;

loop_
_space_group_symop_operation_xyz
'x, y, z'
'-x, y, -z'
'x+1/2, y+1/2, z+1/2'
'-x+1/2, y+1/2, -z+1/2'

loop_
_atom_site_label
_atom_site_type_symbol
_atom_site_fract_x
_atom_site_fract_y
_atom_site_fract_z
_atom_site_U_iso_or_equiv
_atom_site_adp_type
_atom_site_occupancy
_atom_site_site_symmetry_order
_atom_site_calc_flag
_atom_site_refinement_flags_posn
_atom_site_refinement_flags_adp
CH3_1 C 0.8361(3) 0.5102(9) 0.13791(19) 0.0470(19) Uani 1 1 d . .
H1_1 H 0.8262 0.4129 0.1284 0.071 Uiso 1 1 calc R U
H2_1 H 0.8700 0.5040 0.1562 0.071 Uiso 1 1 calc R U
H3_1 H 0.8420 0.5757 0.1204 0.071 Uiso 1 1 calc R U
C_1 C 0.7888(3) 0.5700(8) 0.15177(17) 0.0380(16) Uani 1 1 d . .
O_1 O 0.7652(2) 0.4899(6) 0.16935(12) 0.0474(13) Uani 1 1 d . .
N_2 N 0.7746(2) 0.7132(7) 0.14510(13) 0.0363(13) Uani 1 1 d . .
H_2 H 0.7889 0.7628 0.1312 0.044 Uiso 1 1 calc R U
CA_2 C 0.7351(3) 0.7847(8) 0.16143(16) 0.0361(16) Uani 1 1 d . .
HA_2 H 0.7459 0.7511 0.1854 0.043 Uiso 1 1 calc R U
C_2 C 0.6747(3) 0.7344(8) 0.14745(16) 0.0368(16) Uani 1 1 d . .
O_2 O 0.63890(19) 0.7681(5) 0.16397(11) 0.0422(12) Uani 1 1 d . .
CB_2 C 0.7394(3) 0.9536(8) 0.16308(17) 0.0384(17) Uani 1 1 d . .
HB_2 H 0.7141 0.9877 0.1768 0.046 Uiso 1 1 calc R U
CG1_2 C 0.7990(3) 1.0039(10) 0.1820(2) 0.054(2) Uani 1 1 d . .
HG11_2 H 0.8253 0.9704 0.1697 0.081 Uiso 1 1 calc R U
HG12_2 H 0.8089 0.9622 0.2047 0.081 Uiso 1 1 calc R U
HG13_2 H 0.8001 1.1106 0.1835 0.081 Uiso 1 1 calc R U
CG2_2 C 0.7197(3) 1.0269(9) 0.12841(18) 0.0460(18) Uani 1 1 d . .
HG21_2 H 0.7433 0.9960 0.1141 0.069 Uiso 1 1 calc R U
HG22_2 H 0.7218 1.1331 0.1311 0.069 Uiso 1 1 calc R U
HG23_2 H 0.6814 0.9983 0.1179 0.069 Uiso 1 1 calc R U
N_3 N 0.6604(2) 0.6484(7) 0.11965(13) 0.0373(14) Uani 1 1 d . .
H_3 H 0.6843 0.6339 0.1077 0.045 Uiso 1 1 calc R U
CA_3 C 0.6038(3) 0.5767(9) 0.10878(16) 0.0408(17) Uani 1 1 d . .
C_3 C 0.5922(3) 0.4976(8) 0.14023(17) 0.0383(16) Uani 1 1 d . .
O_3 O 0.54368(18) 0.4872(6) 0.14380(11) 0.0434(12) Uani 1 1 d . .
CB1_3 C 0.5588(3) 0.6918(10) 0.0949(2) 0.057(2) Uani 1 1 d . .
HB11_3 H 0.5655 0.7369 0.0747 0.085 Uiso 1 1 calc R U
HB12_3 H 0.5598 0.7669 0.1120 0.085 Uiso 1 1 calc R U
HB13_3 H 0.5224 0.6447 0.0891 0.085 Uiso 1 1 calc R U
CB2_3 C 0.6049(3) 0.4566(11) 0.08220(19) 0.061(2) Uani 1 1 d . .
HB21_3 H 0.6089 0.5024 0.0615 0.091 Uiso 1 1 calc R U
HB22_3 H 0.5704 0.4008 0.0774 0.091 Uiso 1 1 calc R U
HB23_3 H 0.6362 0.3908 0.0910 0.091 Uiso 1 1 calc R U
N_4 N 0.6369(2) 0.4335(7) 0.16200(13) 0.0360(14) Uani 1 1 d . .
H_4 H 0.6699 0.4460 0.1588 0.043 Uiso 1 1 calc R U
CA_4 C 0.6311(3) 0.3430(8) 0.19102(16) 0.0335(16) Uani 1 1 d . .
C_4 C 0.6010(3) 0.4324(8) 0.21357(16) 0.0315(15) Uani 1 1 d . .
O_4 O 0.57273(18) 0.3670(5) 0.23070(11) 0.0383(11) Uani 1 1 d . .
CB1_4 C 0.6900(3) 0.3120(8) 0.21362(17) 0.0379(16) Uani 1 1 d . .
HB11_4 H 0.7115 0.2592 0.2006 0.057 Uiso 1 1 calc R U
HB12_4 H 0.6874 0.2528 0.2330 0.057 Uiso 1 1 calc R U
HB13_4 H 0.7084 0.4046 0.2216 0.057 Uiso 1 1 calc R U
CB2_4 C 0.6004(3) 0.1988(8) 0.17857(19) 0.0457(18) Uani 1 1 d . .
HB21_4 H 0.5633 0.2208 0.1645 0.068 Uiso 1 1 calc R U
HB22_4 H 0.5974 0.1403 0.1979 0.068 Uiso 1 1 calc R U
HB23_4 H 0.6210 0.1441 0.1654 0.068 Uiso 1 1 calc R U
N_5 N 0.6092(2) 0.5784(6) 0.21523(13) 0.0304(12) Uani 1 1 d . .
H_5 H 0.6289 0.6180 0.2027 0.037 Uiso 1 1 calc R U
CA_5 C 0.5860(3) 0.6747(8) 0.23749(16) 0.0333(15) Uani 1 1 d . .
HA_5 H 0.6002 0.6395 0.2612 0.040 Uiso 1 1 calc R U
C_5 C 0.5216(3) 0.6668(8) 0.22803(17) 0.0357(16) Uani 1 1 d . .
O_5 O 0.49601(19) 0.6893(6) 0.25030(12) 0.0435(12) Uani 1 1 d . .
CB_5 C 0.6060(3) 0.8362(7) 0.23576(17) 0.0330(15) Uani 1 1 d . .
HB_5 H 0.5934 0.8707 0.2119 0.040 Uiso 1 1 calc R U
CG1_5 C 0.6704(3) 0.8438(8) 0.24712(17) 0.0399(17) Uani 1 1 d . .
HG11_5 H 0.6859 0.7731 0.2343 0.060 Uiso 1 1 calc R U
HG12_5 H 0.6831 0.8209 0.2712 0.060 Uiso 1 1 calc R U
HG13_5 H 0.6825 0.9423 0.2431 0.060 Uiso 1 1 calc R U
CG2_5 C 0.5819(3) 0.9391(9) 0.25825(17) 0.0420(17) Uani 1 1 d . .
HG21_5 H 0.5943 1.0392 0.2560 0.063 Uiso 1 1 calc R U
HG22_5 H 0.5949 0.9081 0.2818 0.063 Uiso 1 1 calc R U
HG23_5 H 0.5415 0.9352 0.2512 0.063 Uiso 1 1 calc R U
N_6 N 0.4940(2) 0.6421(7) 0.19493(14) 0.0368(14) Uani 1 1 d . .
H_6 H 0.5123 0.6336 0.1795 0.044 Uiso 1 1 calc R U
CA_6 C 0.4326(3) 0.6301(9) 0.18587(19) 0.0454(18) Uani 1 1 d . .
HA2_6 H 0.4184 0.6347 0.1611 0.054 Uiso 1 1 calc R U
HA3_6 H 0.4172 0.7143 0.1955 0.054 Uiso 1 1 calc R U
C_6 C 0.4124(3) 0.4890(9) 0.19856(17) 0.0421(17) Uani 1 1 d . U
O_6 O 0.36668(19) 0.4860(6) 0.20750(13) 0.0550(14) Uani 1 1 d . .
N_7 N 0.4418(2) 0.3655(6) 0.19779(13) 0.0362(13) Uani 1 1 d . U
H_7 H 0.4729 0.3723 0.1918 0.043 Uiso 1 1 calc R U
CA_7 C 0.4242(3) 0.2196(8) 0.20662(15) 0.0335(15) Uani 1 1 d . .
HA_7 H 0.3835 0.2105 0.1965 0.040 Uiso 1 1 calc R U
C_7 C 0.4350(3) 0.2056(7) 0.24572(16) 0.0321(15) Uani 1 1 d . .
O_7 O 0.39827(18) 0.1533(5) 0.25840(11) 0.0400(12) Uani 1 1 d . .
CB_7 C 0.4536(3) 0.0975(8) 0.19116(16) 0.0368(16) Uani 1 1 d . .
HB2_7 H 0.4532 0.0065 0.2041 0.044 Uiso 1 1 calc R U
HB3_7 H 0.4928 0.1259 0.1943 0.044 Uiso 1 1 calc R U
CG_7 C 0.4281(3) 0.0636(9) 0.15284(17) 0.0466(19) Uani 1 1 d . .
HG_7 H 0.3927 0.0102 0.1510 0.056 Uiso 1 1 calc R U
CD1_7 C 0.4671(3) -0.0415(9) 0.13997(19) 0.050(2) Uani 1 1 d . .
HD11_7 H 0.4477 -0.0799 0.1178 0.076 Uiso 1 1 calc R U
HD12_7 H 0.4780 -0.1225 0.1558 0.076 Uiso 1 1 calc R U
HD13_7 H 0.5001 0.0117 0.1381 0.076 Uiso 1 1 calc R U
CD2_7 C 0.4142(4) 0.2003(10) 0.13015(18) 0.056(2) Uani 1 1 d . .
HD21_7 H 0.4008 0.1699 0.1066 0.084 Uiso 1 1 calc R U
HD22_7 H 0.4475 0.2601 0.1328 0.084 Uiso 1 1 calc R U
HD23_7 H 0.3856 0.2573 0.1366 0.084 Uiso 1 1 calc R U
N_8 N 0.4866(2) 0.2468(6) 0.26421(12) 0.0300(12) Uani 1 1 d . .
H_8 H 0.5113 0.2707 0.2534 0.036 Uiso 1 1 calc R U
CA_8 C 0.5030(3) 0.2531(7) 0.30218(15) 0.0291(14) Uani 1 1 d . .
CB1_8 C 0.5011(3) 0.1025(8) 0.31813(17) 0.0366(16) Uani 1 1 d . .
HB11_8 H 0.4629 0.0673 0.3126 0.055 Uiso 1 1 calc R U
HB12_8 H 0.5152 0.1101 0.3426 0.055 Uiso 1 1 calc R U
HB13_8 H 0.5240 0.0340 0.3094 0.055 Uiso 1 1 calc R U
CB2_8 C 0.5632(2) 0.3166(8) 0.31218(16) 0.0321(15) Uani 1 1 d . .
HB21_8 H 0.5879 0.2511 0.3041 0.048 Uiso 1 1 calc R U
HB22_8 H 0.5759 0.3252 0.3367 0.048 Uiso 1 1 calc R U
HB23_8 H 0.5634 0.4131 0.3019 0.048 Uiso 1 1 calc R U
C_8 C 0.4636(2) 0.3642(7) 0.31272(15) 0.0280(14) Uani 1 1 d . .
C1_8 C 0.4515(2) 0.5056(7) 0.30127(14) 0.0282(14) Uani 1 1 d . .
H1_8 H 0.4648 0.5554 0.2847 0.034 Uiso 1 1 calc R U
N1_8 N 0.4347(2) 0.3339(6) 0.33684(12) 0.0315(13) Uani 1 1 d . .
N2_8 N 0.40613(19) 0.4536(6) 0.34067(12) 0.0285(12) Uani 1 1 d . .
N_9 N 0.41600(19) 0.5581(6) 0.31901(12) 0.0259(11) Uani 1 1 d . .
CA_9 C 0.3954(2) 0.7115(7) 0.32089(15) 0.0281(14) Uani 1 1 d . .
CB1_9 C 0.4348(2) 0.7870(8) 0.35172(15) 0.0320(15) Uani 1 1 d . .
HB11_9 H 0.4726 0.7866 0.3490 0.048 Uiso 1 1 calc R U
HB12_9 H 0.4340 0.7341 0.3723 0.048 Uiso 1 1 calc R U
HB13_9 H 0.4228 0.8879 0.3533 0.048 Uiso 1 1 calc R U
CB2_9 C 0.3941(3) 0.7998(7) 0.28818(15) 0.0320(15) Uani 1 1 d . .
HB21_9 H 0.3709 0.7487 0.2687 0.048 Uiso 1 1 calc R U
HB22_9 H 0.4317 0.8090 0.2856 0.048 Uiso 1 1 calc R U
HB23_9 H 0.3788 0.8972 0.2898 0.048 Uiso 1 1 calc R U
C_9 C 0.3355(2) 0.6982(7) 0.32714(14) 0.0260(13) Uani 1 1 d . .
O_9 O 0.32532(17) 0.7652(5) 0.35159(10) 0.0312(10) Uani 1 1 d . .
N_10 N 0.29640(19) 0.6106(6) 0.30655(12) 0.0256(11) Uani 1 1 d . .
CA_10 C 0.2418(2) 0.5903(7) 0.31529(15) 0.0276(14) Uani 1 1 d . .
HA_10 H 0.2207 0.6841 0.3121 0.033 Uiso 1 1 calc R U
CB_10 C 0.2113(2) 0.4745(7) 0.28899(14) 0.0280(14) Uani 1 1 d . .
HB2_10 H 0.2185 0.3744 0.2981 0.034 Uiso 1 1 calc R U
HB3_10 H 0.1709 0.4920 0.2825 0.034 Uiso 1 1 calc R U
CG_10 C 0.2362(2) 0.4966(7) 0.25830(14) 0.0278(14) Uani 1 1 d . .
HG_10 H 0.2309 0.4086 0.2434 0.033 Uiso 1 1 calc R U
CD_10 C 0.2979(2) 0.5237(8) 0.27570(14) 0.0293(14) Uani 1 1 d . .
HD22_10 H 0.3179 0.4305 0.2819 0.035 Uiso 1 1 calc R U
HD23_10 H 0.3159 0.5797 0.2609 0.035 Uiso 1 1 calc R U
OD_10 O 0.21352(17) 0.6299(5) 0.23947(10) 0.0313(10) Uani 1 1 d D .
HD1_10 H 0.1766(13) 0.648(4) 0.2419(15) 0.047 Uiso 1 1 calc DR U
C_10 C 0.2481(3) 0.5317(7) 0.35117(15) 0.0303(15) Uani 1 1 d . .
O_10 O 0.20981(17) 0.5497(6) 0.36547(11) 0.0421(12) Uani 1 1 d . .
N_11 N 0.2947(2) 0.4474(6) 0.36509(12) 0.0282(12) Uani 1 1 d . .
H_11 H 0.3203 0.4375 0.3542 0.034 Uiso 1 1 calc R U
CA_11 C 0.3016(3) 0.3742(8) 0.39801(15) 0.0328(15) Uani 1 1 d . .
HA_11 H 0.2646 0.3353 0.3989 0.039 Uiso 1 1 calc R U
C_11 C 0.3218(3) 0.4773(8) 0.42825(16) 0.0370(16) Uani 1 1 d . .
O_11 O 0.3204(2) 0.4351(6) 0.45737(11) 0.0464(13) Uani 1 1 d . .
CB_11 C 0.3418(3) 0.2419(8) 0.40104(15) 0.0387(17) Uani 1 1 d . .
HB2_11 H 0.3400 0.1830 0.4209 0.046 Uiso 1 1 calc R U
HB3_11 H 0.3801 0.2792 0.4050 0.046 Uiso 1 1 calc R U
CG_11 C 0.3289(3) 0.1406(8) 0.36930(15) 0.0366(16) Uani 1 1 d . .
HG2_11 H 0.3390 0.1929 0.3507 0.044 Uiso 1 1 calc R U
HG3_11 H 0.3527 0.0528 0.3745 0.044 Uiso 1 1 calc R U
CD_11 C 0.2689(3) 0.0919(8) 0.35730(17) 0.0383(17) Uani 1 1 d . .
NE_11 N 0.2465(2) 0.0818(6) 0.32328(13) 0.0358(13) Uani 1 1 d . .
HE21_11 H 0.2117 0.0563 0.3154 0.043 Uiso 1 1 calc R U
HE22_11 H 0.2668 0.1008 0.3093 0.043 Uiso 1 1 calc R U
OE_11 O 0.2400(2) 0.0648(6) 0.37776(12) 0.0528(14) Uani 1 1 d . .
N_12 N 0.3434(2) 0.6089(6) 0.42303(12) 0.0335(13) Uani 1 1 d . .
H_12 H 0.3393 0.6396 0.4023 0.040 Uiso 1 1 calc R U
CA_12 C 0.3739(3) 0.7022(9) 0.45150(16) 0.0407(18) Uani 1 1 d . .
CB1_12 C 0.4305(3) 0.6283(11) 0.46839(19) 0.058(2) Uani 1 1 d . .
HB11_12 H 0.4516 0.6148 0.4516 0.087 Uiso 1 1 calc R U
HB12_12 H 0.4239 0.5332 0.4775 0.087 Uiso 1 1 calc R U
HB13_12 H 0.4515 0.6904 0.4866 0.087 Uiso 1 1 calc R U
CB2_12 C 0.3834(3) 0.8557(9) 0.43778(17) 0.050(2) Uani 1 1 d . .
HB21_12 H 0.3997 0.8449 0.4187 0.076 Uiso 1 1 calc R U
HB22_12 H 0.4086 0.9120 0.4556 0.076 Uiso 1 1 calc R U
HB23_12 H 0.3480 0.9070 0.4305 0.076 Uiso 1 1 calc R U
C_12 C 0.3385(3) 0.7230(8) 0.47806(16) 0.0389(17) Uani 1 1 d . .
O_12 O 0.3628(2) 0.7137(6) 0.50934(11) 0.0494(13) Uani 1 1 d . .
N_13 N 0.2840(2) 0.7603(7) 0.46745(13) 0.0382(14) Uani 1 1 d . .
CA_13 C 0.2556(3) 0.8054(9) 0.49429(17) 0.0459(19) Uani 1 1 d . .
HA_13 H 0.2754 0.8915 0.5068 0.055 Uiso 1 1 calc R U
C_13 C 0.2536(3) 0.6837(9) 0.51955(18) 0.0454(19) Uani 1 1 d . .
O_13 O 0.2494(2) 0.7142(6) 0.54865(11) 0.0525(14) Uani 1 1 d . .
CB_13 C 0.1967(3) 0.8545(9) 0.47368(17) 0.048(2) Uani 1 1 d . .
HB2_13 H 0.1699 0.7733 0.4713 0.058 Uiso 1 1 calc R U
HB3_13 H 0.1833 0.9379 0.4847 0.058 Uiso 1 1 calc R U
CG_13 C 0.2053(3) 0.8997(8) 0.43875(18) 0.0440(18) Uani 1 1 d . .
HG_13 H 0.1698 0.8973 0.4207 0.053 Uiso 1 1 calc R U
CD_13 C 0.2466(3) 0.7812(8) 0.43309(16) 0.0403(17) Uani 1 1 d . .
HD22_13 H 0.2271 0.6895 0.4245 0.048 Uiso 1 1 calc R U
HD23_13 H 0.2674 0.8156 0.4171 0.048 Uiso 1 1 calc R U
OD_13 O 0.2297(3) 1.0434(6) 0.44253(12) 0.0565(14) Uani 1 1 d D .
HD1_13 H 0.238(3) 1.072(4) 0.4216(8) 0.085 Uiso 1 1 calc DR U
N_14 N 0.2525(3) 0.5441(7) 0.50763(14) 0.0502(17) Uani 1 1 d . .
H_14 H 0.2550 0.5335 0.4869 0.060 Uiso 1 1 calc R U
CA_14 C 0.2476(3) 0.4068(9) 0.52680(18) 0.0471(19) Uani 1 1 d . .
CB1_14 C 0.1931(3) 0.4097(10) 0.5384(2) 0.057(2) Uani 1 1 d . .
HB11_14 H 0.1614 0.4152 0.5186 0.086 Uiso 1 1 calc R U
HB12_14 H 0.1932 0.4950 0.5527 0.086 Uiso 1 1 calc R U
HB13_14 H 0.1905 0.3207 0.5510 0.086 Uiso 1 1 calc R U
CB2_14 C 0.2480(4) 0.2745(9) 0.5032(2) 0.068(3) Uani 1 1 d . .
HB21_14 H 0.2226 0.2934 0.4811 0.103 Uiso 1 1 calc R U
HB22_14 H 0.2362 0.1866 0.5130 0.103 Uiso 1 1 calc R U
HB23_14 H 0.2855 0.2602 0.5007 0.103 Uiso 1 1 calc R U
C_14 C 0.2989(3) 0.3915(8) 0.55767(18) 0.0458(19) Uani 1 1 d . .
O_14 O 0.2978(2) 0.3003(6) 0.58095(13) 0.0539(14) Uani 1 1 d . .
N_15 N 0.3449(3) 0.4733(7) 0.55810(15) 0.0487(16) Uani 1 1 d . .
H_15 H 0.3441 0.5255 0.5401 0.058 Uiso 1 1 calc R U
CA_15 C 0.3959(3) 0.4819(9) 0.58614(19) 0.0478(19) Uani 1 1 d . .
HA_15 H 0.3939 0.4044 0.6029 0.057 Uiso 1 1 calc R U
C_15 C 0.3980(4) 0.6324(10) 0.6037(2) 0.062(2) Uani 1 1 d . U
HC1_15 H 0.4293 0.6345 0.6241 0.074 Uiso 1 1 calc R U
HC2_15 H 0.4039 0.7103 0.5884 0.074 Uiso 1 1 calc R U
O_15 O 0.3462(3) 0.6591(8) 0.61307(15) 0.0767(18) Uani 1 1 d D U
HO_15 H 0.3164(12) 0.679(14) 0.5926(5) 0.115 Uiso 1 1 calc DR U
CB_15 C 0.4478(4) 0.4526(10) 0.5732(2) 0.057(2) Uani 1 1 d . U
HB2_15 H 0.4478 0.5209 0.5546 0.068 Uiso 1 1 calc R U
HB3_15 H 0.4813 0.4724 0.5916 0.068 Uiso 1 1 calc R U
CG_15 C 0.4505(4) 0.2963(10) 0.56077(18) 0.055(2) Uani 1 1 d . U
CD1_15 C 0.4818(3) 0.1899(10) 0.5822(2) 0.0524(19) Uani 1 1 d . U
HD1_15 H 0.5045 0.2184 0.6034 0.063 Uiso 1 1 calc R U
CD2_15 C 0.4154(5) 0.2464(13) 0.5287(2) 0.086(3) Uani 1 1 d . U
HD2_15 H 0.3937 0.3142 0.5134 0.103 Uiso 1 1 calc R U
CE1_15 C 0.4802(4) 0.0413(12) 0.5726(2) 0.072(3) Uani 1 1 d . U
HE1_15 H 0.5022 -0.0272 0.5875 0.086 Uiso 1 1 calc R U
CE2_15 C 0.4138(5) 0.0949(14) 0.5203(3) 0.101(4) Uani 1 1 d . U
HE2_15 H 0.3895 0.0626 0.4999 0.121 Uiso 1 1 calc R U
CZ_15 C 0.4472(5) -0.0075(14) 0.5417(3) 0.107(4) Uani 1 1 d . U
HZ_15 H 0.4474 -0.1070 0.5354 0.129 Uiso 1 1 calc R U
O_16 O 0.2275(2) 0.0273(7) 0.57205(14) 0.0562(14) Uani 1 1 d D .
H1_16 H 0.236(3) -0.062(5) 0.561(2) 0.084 Uiso 1 1 d D U
H2_16 H 0.254(3) 0.105(6) 0.571(2) 0.084 Uiso 1 1 d D U

loop_
_atom_site_aniso_label
_atom_site_aniso_U_11
_atom_site_aniso_U_22
_atom_site_aniso_U_33
_atom_site_aniso_U_23
_atom_site_aniso_U_13
_atom_site_aniso_U_12
CH3_1 0.045(4) 0.049(5) 0.052(4) -0.002(4) 0.021(4) 0.002(4)
C_1 0.037(4) 0.042(5) 0.040(4) 0.003(3) 0.018(3) 0.001(3)
O_1 0.051(3) 0.050(3) 0.050(3) 0.015(2) 0.029(2) 0.001(2)
N_2 0.039(3) 0.038(4) 0.038(3) 0.003(3) 0.021(3) -0.002(3)
CA_2 0.045(4) 0.041(4) 0.025(3) 0.000(3) 0.014(3) 0.004(3)
C_2 0.047(4) 0.033(4) 0.036(4) 0.005(3) 0.019(3) 0.007(3)
O_2 0.047(3) 0.046(3) 0.045(3) 0.004(2) 0.031(2) 0.007(2)
CB_2 0.038(4) 0.043(5) 0.040(4) -0.006(3) 0.021(3) 0.004(3)
CG1_2 0.048(5) 0.059(6) 0.057(5) -0.018(4) 0.017(4) -0.005(4)
CG2_2 0.053(5) 0.042(5) 0.047(4) 0.006(4) 0.021(4) 0.004(3)
N_3 0.039(3) 0.045(4) 0.033(3) -0.003(3) 0.019(3) -0.002(3)
CA_3 0.035(4) 0.058(5) 0.031(3) 0.004(3) 0.011(3) 0.002(3)
C_3 0.036(4) 0.043(5) 0.040(4) -0.001(3) 0.016(3) -0.001(3)
O_3 0.029(3) 0.060(4) 0.044(3) -0.001(2) 0.013(2) 0.000(2)
CB1_3 0.045(5) 0.075(6) 0.048(4) 0.016(4) 0.008(4) 0.006(4)
CB2_3 0.053(5) 0.093(7) 0.038(4) -0.017(4) 0.015(4) -0.020(5)
N_4 0.031(3) 0.048(4) 0.035(3) 0.005(3) 0.019(3) -0.003(3)
CA_4 0.034(4) 0.033(4) 0.039(4) -0.004(3) 0.020(3) -0.001(3)
C_4 0.026(3) 0.032(4) 0.038(4) 0.009(3) 0.012(3) 0.003(3)
O_4 0.034(3) 0.042(3) 0.046(3) 0.011(2) 0.021(2) -0.001(2)
CB1_4 0.032(4) 0.040(4) 0.046(4) 0.007(3) 0.019(3) 0.005(3)
CB2_4 0.046(4) 0.041(5) 0.060(4) -0.011(4) 0.030(4) -0.007(3)
N_5 0.030(3) 0.031(3) 0.036(3) 0.001(2) 0.020(2) 0.000(2)
CA_5 0.033(4) 0.040(4) 0.031(3) 0.004(3) 0.016(3) 0.005(3)
C_5 0.040(4) 0.031(4) 0.043(4) 0.006(3) 0.023(3) 0.002(3)
O_5 0.043(3) 0.049(3) 0.049(3) 0.010(2) 0.031(2) 0.010(2)
CB_5 0.035(4) 0.030(4) 0.037(4) 0.003(3) 0.014(3) 0.002(3)
CG1_5 0.040(4) 0.044(5) 0.038(4) -0.003(3) 0.015(3) -0.001(3)
CG2_5 0.046(4) 0.046(5) 0.037(4) -0.003(3) 0.015(3) 0.001(3)
N_6 0.029(3) 0.046(4) 0.040(3) 0.014(3) 0.016(3) 0.003(2)
CA_6 0.026(4) 0.058(5) 0.049(4) 0.014(4) 0.006(3) 0.010(3)
C_6 0.032(4) 0.055(5) 0.039(4) 0.011(4) 0.009(3) -0.004(3)
O_6 0.035(3) 0.067(4) 0.071(3) 0.015(3) 0.027(3) 0.011(3)
N_7 0.030(3) 0.041(4) 0.039(3) 0.007(3) 0.012(3) 0.005(3)
CA_7 0.023(3) 0.047(4) 0.030(3) 0.004(3) 0.006(3) -0.002(3)
C_7 0.035(4) 0.031(4) 0.033(3) 0.003(3) 0.014(3) -0.001(3)
O_7 0.032(2) 0.050(3) 0.044(3) 0.001(2) 0.018(2) -0.012(2)
CB_7 0.035(4) 0.045(5) 0.033(3) 0.004(3) 0.013(3) -0.003(3)
CG_7 0.043(4) 0.057(5) 0.039(4) -0.004(4) 0.009(3) -0.004(4)
CD1_7 0.059(5) 0.056(6) 0.042(4) -0.005(4) 0.022(4) 0.005(4)
CD2_7 0.063(5) 0.066(6) 0.036(4) 0.011(4) 0.009(4) 0.003(4)
N_8 0.021(3) 0.044(4) 0.028(3) -0.005(2) 0.012(2) -0.006(2)
CA_8 0.030(4) 0.033(4) 0.029(3) -0.002(3) 0.015(3) 0.001(3)
CB1_8 0.035(4) 0.038(4) 0.041(4) 0.001(3) 0.017(3) 0.007(3)
CB2_8 0.026(3) 0.042(4) 0.031(3) -0.002(3) 0.013(3) -0.006(3)
C_8 0.021(3) 0.037(4) 0.027(3) 0.001(3) 0.009(3) 0.000(3)
C1_8 0.022(3) 0.041(4) 0.025(3) 0.000(3) 0.011(3) 0.000(3)
N1_8 0.029(3) 0.042(4) 0.028(3) 0.004(2) 0.015(2) 0.001(2)
N2_8 0.025(3) 0.034(3) 0.028(3) 0.004(2) 0.010(2) 0.008(2)
N_9 0.023(3) 0.031(3) 0.025(2) 0.003(2) 0.009(2) 0.005(2)
CA_9 0.022(3) 0.035(4) 0.029(3) -0.001(3) 0.010(3) -0.004(3)
CB1_9 0.022(3) 0.046(4) 0.028(3) -0.003(3) 0.007(3) -0.005(3)
CB2_9 0.036(4) 0.034(4) 0.029(3) 0.007(3) 0.014(3) 0.004(3)
C_9 0.022(3) 0.028(4) 0.028(3) -0.001(3) 0.008(3) 0.004(3)
O_9 0.030(2) 0.035(3) 0.031(2) -0.006(2) 0.014(2) 0.0004(19)
N_10 0.022(3) 0.032(3) 0.024(2) -0.003(2) 0.008(2) 0.001(2)
CA_10 0.020(3) 0.033(4) 0.031(3) 0.003(3) 0.009(3) 0.004(3)
CB_10 0.025(3) 0.031(4) 0.026(3) 0.002(3) 0.005(3) -0.001(3)
CG_10 0.028(3) 0.032(4) 0.022(3) 0.003(3) 0.005(3) 0.003(3)
CD_10 0.026(3) 0.038(4) 0.024(3) -0.010(3) 0.006(3) 0.004(3)
OD_10 0.026(2) 0.039(3) 0.030(2) 0.008(2) 0.0110(19) 0.0040(19)
C_10 0.035(4) 0.030(4) 0.028(3) -0.009(3) 0.013(3) -0.005(3)
O_10 0.030(2) 0.066(4) 0.035(2) -0.008(2) 0.017(2) 0.003(2)
N_11 0.032(3) 0.037(3) 0.019(2) 0.002(2) 0.012(2) 0.005(2)
CA_11 0.038(4) 0.038(4) 0.025(3) -0.002(3) 0.014(3) -0.002(3)
C_11 0.044(4) 0.043(5) 0.026(3) 0.002(3) 0.013(3) -0.002(3)
O_11 0.071(3) 0.049(3) 0.025(2) 0.002(2) 0.022(2) -0.003(3)
CB_11 0.049(4) 0.041(5) 0.026(3) 0.005(3) 0.011(3) -0.003(3)
CG_11 0.043(4) 0.041(4) 0.028(3) 0.002(3) 0.013(3) 0.001(3)
CD_11 0.048(4) 0.035(4) 0.039(4) 0.000(3) 0.023(3) -0.007(3)
NE_11 0.031(3) 0.049(4) 0.028(3) -0.001(3) 0.010(2) -0.004(3)
OE_11 0.077(4) 0.051(3) 0.044(3) -0.006(2) 0.038(3) -0.021(3)
N_12 0.044(3) 0.036(4) 0.022(3) -0.002(2) 0.011(2) -0.009(3)
CA_12 0.046(4) 0.054(5) 0.026(3) -0.009(3) 0.016(3) -0.013(4)
CB1_12 0.046(5) 0.085(7) 0.039(4) -0.005(4) 0.003(4) -0.003(4)
CB2_12 0.066(5) 0.057(5) 0.034(4) -0.009(4) 0.024(4) -0.027(4)
C_12 0.057(5) 0.039(4) 0.025(3) -0.002(3) 0.018(3) -0.011(3)
O_12 0.065(3) 0.060(4) 0.023(2) -0.002(2) 0.012(2) -0.016(3)
N_13 0.049(4) 0.047(4) 0.023(3) -0.005(2) 0.017(3) -0.009(3)
CA_13 0.068(5) 0.048(5) 0.032(4) -0.006(3) 0.031(4) -0.012(4)
C_13 0.060(5) 0.048(5) 0.036(4) -0.009(3) 0.026(4) -0.013(4)
O_13 0.079(4) 0.053(3) 0.035(3) -0.007(2) 0.032(3) -0.012(3)
CB_13 0.061(5) 0.051(5) 0.043(4) -0.003(4) 0.032(4) 0.002(4)
CG_13 0.060(5) 0.039(5) 0.038(4) -0.005(3) 0.023(4) -0.003(4)
CD_13 0.049(4) 0.042(5) 0.032(4) -0.005(3) 0.014(3) -0.011(3)
OD_13 0.098(4) 0.039(3) 0.039(3) -0.006(2) 0.030(3) -0.008(3)
N_14 0.089(5) 0.038(4) 0.033(3) -0.002(3) 0.033(3) -0.018(3)
CA_14 0.068(5) 0.040(5) 0.039(4) 0.000(3) 0.024(4) -0.015(4)
CB1_14 0.068(5) 0.064(6) 0.046(4) -0.001(4) 0.026(4) -0.024(4)
CB2_14 0.121(8) 0.042(5) 0.055(5) -0.005(4) 0.046(6) -0.018(5)
C_14 0.072(5) 0.036(5) 0.041(4) 0.000(4) 0.035(4) -0.005(4)
O_14 0.081(4) 0.043(3) 0.050(3) 0.002(3) 0.040(3) -0.002(3)
N_15 0.071(4) 0.045(4) 0.038(3) -0.001(3) 0.029(3) -0.013(3)
CA_15 0.060(5) 0.042(5) 0.046(4) -0.002(4) 0.022(4) -0.011(4)
C_15 0.076(6) 0.053(6) 0.064(5) -0.007(4) 0.031(5) -0.005(4)
O_15 0.106(5) 0.070(5) 0.061(4) -0.015(3) 0.034(4) 0.004(4)
CB_15 0.064(5) 0.053(5) 0.055(5) 0.010(4) 0.018(4) -0.001(4)
CG_15 0.071(6) 0.060(5) 0.035(4) -0.004(4) 0.018(4) 0.008(4)
CD1_15 0.055(5) 0.060(5) 0.042(4) -0.005(4) 0.014(4) 0.002(4)
CD2_15 0.109(8) 0.097(7) 0.045(5) -0.011(5) 0.009(5) 0.030(6)
CE1_15 0.076(6) 0.072(6) 0.059(5) -0.006(5) 0.002(4) 0.026(5)
CE2_15 0.109(9) 0.108(9) 0.063(6) -0.038(6) -0.016(6) 0.039(7)
CZ_15 0.113(9) 0.086(8) 0.089(7) -0.036(6) -0.034(7) 0.038(7)
O_16 0.069(4) 0.053(4) 0.057(3) -0.011(3) 0.035(3) -0.010(3)

loop_
_atom_type_symbol
_atom_type_description
_atom_type_scat_dispersion_real
_atom_type_scat_dispersion_imag
_atom_type_scat_source
C C 0.0181 0.0091 'International Tables Vol C Tables 4.2.6.8 and 6.1.1.4'
N N 0.0311 0.0180 'International Tables Vol C Tables 4.2.6.8 and 6.1.1.4'
O O 0.0492 0.0322 'International Tables Vol C Tables 4.2.6.8 and 6.1.1.4'
H H 0.0000 0.0000 'International Tables Vol C Tables 4.2.6.8 and 6.1.1.4'

loop_
_geom_angle_atom_site_label_1
_geom_angle_atom_site_label_2
_geom_angle_atom_site_label_3
_geom_angle
C_1 CH3_1 H1_1 109.5
C_1 CH3_1 H2_1 109.5
H1_1 CH3_1 H2_1 109.5
C_1 CH3_1 H3_1 109.5
H1_1 CH3_1 H3_1 109.5
H2_1 CH3_1 H3_1 109.5
O_1 C_1 N_2 122.1(6)
O_1 C_1 CH3_1 121.1(7)
N_2 C_1 CH3_1 116.8(6)
C_1 N_2 CA_2 120.0(5)
C_1 N_2 H_2 120.0
CA_2 N_2 H_2 120.0
N_2 CA_2 C_2 113.8(5)
N_2 CA_2 CB_2 114.4(5)
C_2 CA_2 CB_2 111.4(6)
N_2 CA_2 HA_2 105.4
C_2 CA_2 HA_2 105.4
CB_2 CA_2 HA_2 105.4
O_2 C_2 N_3 120.8(6)
O_2 C_2 CA_2 118.6(6)
N_3 C_2 CA_2 120.4(6)
CG2_2 CB_2 CA_2 113.1(6)
CG2_2 CB_2 CG1_2 111.7(6)
CA_2 CB_2 CG1_2 111.3(6)
CG2_2 CB_2 HB_2 106.8
CA_2 CB_2 HB_2 106.8
CG1_2 CB_2 HB_2 106.8
CB_2 CG1_2 HG11_2 109.5
CB_2 CG1_2 HG12_2 109.5
HG11_2 CG1_2 HG12_2 109.5
CB_2 CG1_2 HG13_2 109.5
HG11_2 CG1_2 HG13_2 109.5
HG12_2 CG1_2 HG13_2 109.5
CB_2 CG2_2 HG21_2 109.5
CB_2 CG2_2 HG22_2 109.5
HG21_2 CG2_2 HG22_2 109.5
CB_2 CG2_2 HG23_2 109.5
HG21_2 CG2_2 HG23_2 109.5
HG22_2 CG2_2 HG23_2 109.5
C_2 N_3 CA_3 121.4(5)
C_2 N_3 H_3 119.3
CA_3 N_3 H_3 119.3
N_3 CA_3 CB1_3 110.5(6)
N_3 CA_3 CB2_3 109.1(5)
CB1_3 CA_3 CB2_3 111.5(6)
N_3 CA_3 C_3 108.3(5)
CB1_3 CA_3 C_3 110.3(5)
CB2_3 CA_3 C_3 107.0(6)
O_3 C_3 N_4 122.5(6)
O_3 C_3 CA_3 121.2(6)
N_4 C_3 CA_3 116.2(5)
CA_3 CB1_3 HB11_3 109.5
CA_3 CB1_3 HB12_3 109.5
HB11_3 CB1_3 HB12_3 109.5
CA_3 CB1_3 HB13_3 109.5
HB11_3 CB1_3 HB13_3 109.5
HB12_3 CB1_3 HB13_3 109.5
CA_3 CB2_3 HB21_3 109.5
CA_3 CB2_3 HB22_3 109.5
HB21_3 CB2_3 HB22_3 109.5
CA_3 CB2_3 HB23_3 109.5
HB21_3 CB2_3 HB23_3 109.5
HB22_3 CB2_3 HB23_3 109.5
C_3 N_4 CA_4 122.0(5)
C_3 N_4 H_4 119.0
CA_4 N_4 H_4 119.0
N_4 CA_4 CB2_4 110.6(6)
N_4 CA_4 CB1_4 107.8(5)
CB2_4 CA_4 CB1_4 110.8(6)
N_4 CA_4 C_4 110.2(5)
CB2_4 CA_4 C_4 111.7(5)
CB1_4 CA_4 C_4 105.6(5)
O_4 C_4 N_5 122.5(6)
O_4 C_4 CA_4 120.2(6)
N_5 C_4 CA_4 117.2(5)
CA_4 CB1_4 HB11_4 109.5
CA_4 CB1_4 HB12_4 109.5
HB11_4 CB1_4 HB12_4 109.5
CA_4 CB1_4 HB13_4 109.5
HB11_4 CB1_4 HB13_4 109.5
HB12_4 CB1_4 HB13_4 109.5
CA_4 CB2_4 HB21_4 109.5
CA_4 CB2_4 HB22_4 109.5
HB21_4 CB2_4 HB22_4 109.5
CA_4 CB2_4 HB23_4 109.5
HB21_4 CB2_4 HB23_4 109.5
HB22_4 CB2_4 HB23_4 109.5
C_4 N_5 CA_5 122.5(5)
C_4 N_5 H_5 118.8
CA_5 N_5 H_5 118.8
N_5 CA_5 C_5 111.1(5)
N_5 CA_5 CB_5 110.5(5)
C_5 CA_5 CB_5 110.7(5)
N_5 CA_5 HA_5 108.1
C_5 CA_5 HA_5 108.1
CB_5 CA_5 HA_5 108.1
O_5 C_5 N_6 121.6(6)
O_5 C_5 CA_5 119.8(6)
N_6 C_5 CA_5 118.4(5)
CG2_5 CB_5 CG1_5 109.0(6)
CG2_5 CB_5 CA_5 111.7(5)
CG1_5 CB_5 CA_5 110.2(5)
CG2_5 CB_5 HB_5 108.6
CG1_5 CB_5 HB_5 108.6
CA_5 CB_5 HB_5 108.6
CB_5 CG1_5 HG11_5 109.5
CB_5 CG1_5 HG12_5 109.5
HG11_5 CG1_5 HG12_5 109.5
CB_5 CG1_5 HG13_5 109.5
HG11_5 CG1_5 HG13_5 109.5
HG12_5 CG1_5 HG13_5 109.5
CB_5 CG2_5 HG21_5 109.5
CB_5 CG2_5 HG22_5 109.5
HG21_5 CG2_5 HG22_5 109.5
CB_5 CG2_5 HG23_5 109.5
HG21_5 CG2_5 HG23_5 109.5
HG22_5 CG2_5 HG23_5 109.5
C_5 N_6 CA_6 118.7(5)
C_5 N_6 H_6 120.6
CA_6 N_6 H_6 120.6
N_6 CA_6 C_6 112.9(6)
N_6 CA_6 HA2_6 109.0
C_6 CA_6 HA2_6 109.0
N_6 CA_6 HA3_6 109.0
C_6 CA_6 HA3_6 109.0
HA2_6 CA_6 HA3_6 107.8
O_6 C_6 N_7 121.1(7)
O_6 C_6 CA_6 120.8(7)
N_7 C_6 CA_6 117.9(6)
C_6 N_7 CA_7 123.4(5)
C_6 N_7 H_7 118.3
CA_7 N_7 H_7 118.3
N_7 CA_7 CB_7 110.2(5)
N_7 CA_7 C_7 110.0(5)
CB_7 CA_7 C_7 112.7(5)
N_7 CA_7 HA_7 107.9
CB_7 CA_7 HA_7 107.9
C_7 CA_7 HA_7 107.9
O_7 C_7 N_8 123.9(6)
O_7 C_7 CA_7 120.3(6)
N_8 C_7 CA_7 115.7(5)
CA_7 CB_7 CG_7 116.0(6)
CA_7 CB_7 HB2_7 108.3
CG_7 CB_7 HB2_7 108.3
CA_7 CB_7 HB3_7 108.3
CG_7 CB_7 HB3_7 108.3
HB2_7 CB_7 HB3_7 107.4
CD2_7 CG_7 CD1_7 111.0(6)
CD2_7 CG_7 CB_7 114.6(6)
CD1_7 CG_7 CB_7 109.6(6)
CD2_7 CG_7 HG_7 107.1
CD1_7 CG_7 HG_7 107.1
CB_7 CG_7 HG_7 107.1
CG_7 CD1_7 HD11_7 109.5
CG_7 CD1_7 HD12_7 109.5
HD11_7 CD1_7 HD12_7 109.5
CG_7 CD1_7 HD13_7 109.5
HD11_7 CD1_7 HD13_7 109.5
HD12_7 CD1_7 HD13_7 109.5
CG_7 CD2_7 HD21_7 109.5
CG_7 CD2_7 HD22_7 109.5
HD21_7 CD2_7 HD22_7 109.5
CG_7 CD2_7 HD23_7 109.5
HD21_7 CD2_7 HD23_7 109.5
HD22_7 CD2_7 HD23_7 109.5
C_7 N_8 CA_8 123.3(5)
C_7 N_8 H_8 118.4
CA_8 N_8 H_8 118.4
N_8 CA_8 CB1_8 112.2(5)
N_8 CA_8 C_8 106.9(5)
CB1_8 CA_8 C_8 112.1(5)
N_8 CA_8 CB2_8 105.7(4)
CB1_8 CA_8 CB2_8 110.8(5)
C_8 CA_8 CB2_8 108.7(5)
CA_8 CB1_8 HB11_8 109.5
CA_8 CB1_8 HB12_8 109.5
HB11_8 CB1_8 HB12_8 109.5
CA_8 CB1_8 HB13_8 109.5
HB11_8 CB1_8 HB13_8 109.5
HB12_8 CB1_8 HB13_8 109.5
CA_8 CB2_8 HB21_8 109.5
CA_8 CB2_8 HB22_8 109.5
HB21_8 CB2_8 HB22_8 109.5
CA_8 CB2_8 HB23_8 109.5
HB21_8 CB2_8 HB23_8 109.5
HB22_8 CB2_8 HB23_8 109.5
C1_8 C_8 N1_8 108.7(5)
C1_8 C_8 CA_8 128.0(5)
N1_8 C_8 CA_8 123.4(6)
N_9 C1_8 C_8 105.1(5)
N_9 C1_8 H1_8 127.4
C_8 C1_8 H1_8 127.4
N2_8 N1_8 C_8 108.1(5)
N1_8 N2_8 N_9 107.6(4)
N2_8 N_9 C1_8 110.5(5)
N2_8 N_9 CA_9 119.7(4)
C1_8 N_9 CA_9 129.1(5)
N_9 CA_9 CB1_9 107.7(5)
N_9 CA_9 CB2_9 111.7(5)
CB1_9 CA_9 CB2_9 109.8(5)
N_9 CA_9 C_9 106.7(5)
CB1_9 CA_9 C_9 109.2(5)
CB2_9 CA_9 C_9 111.6(5)
CA_9 CB1_9 HB11_9 109.5
CA_9 CB1_9 HB12_9 109.5
HB11_9 CB1_9 HB12_9 109.5
CA_9 CB1_9 HB13_9 109.5
HB11_9 CB1_9 HB13_9 109.5
HB12_9 CB1_9 HB13_9 109.5
CA_9 CB2_9 HB21_9 109.5
CA_9 CB2_9 HB22_9 109.5
HB21_9 CB2_9 HB22_9 109.5
CA_9 CB2_9 HB23_9 109.5
HB21_9 CB2_9 HB23_9 109.5
HB22_9 CB2_9 HB23_9 109.5
O_9 C_9 N_10 121.2(5)
O_9 C_9 CA_9 119.1(5)
N_10 C_9 CA_9 119.7(5)
C_9 N_10 CD_10 131.2(5)
C_9 N_10 CA_10 117.9(5)
CD_10 N_10 CA_10 110.9(5)
N_10 CA_10 C_10 113.4(5)
N_10 CA_10 CB_10 103.2(4)
C_10 CA_10 CB_10 109.6(5)
N_10 CA_10 HA_10 110.1
C_10 CA_10 HA_10 110.1
CB_10 CA_10 HA_10 110.1
CG_10 CB_10 CA_10 104.2(5)
CG_10 CB_10 HB2_10 110.9
CA_10 CB_10 HB2_10 110.9
CG_10 CB_10 HB3_10 110.9
CA_10 CB_10 HB3_10 110.9
HB2_10 CB_10 HB3_10 108.9
OD_10 CG_10 CD_10 108.2(5)
OD_10 CG_10 CB_10 110.6(5)
CD_10 CG_10 CB_10 101.9(4)
OD_10 CG_10 HG_10 111.9
CD_10 CG_10 HG_10 111.9
CB_10 CG_10 HG_10 111.9
N_10 CD_10 CG_10 103.6(4)
N_10 CD_10 HD22_10 111.0
CG_10 CD_10 HD22_10 111.0
N_10 CD_10 HD23_10 111.0
CG_10 CD_10 HD23_10 111.0
HD22_10 CD_10 HD23_10 109.0
CG_10 OD_10 HD1_10 109.5
O_10 C_10 N_11 122.6(6)
O_10 C_10 CA_10 120.1(6)
N_11 C_10 CA_10 117.0(5)
C_10 N_11 CA_11 121.0(5)
C_10 N_11 H_11 119.5
CA_11 N_11 H_11 119.5
N_11 CA_11 C_11 113.4(6)
N_11 CA_11 CB_11 110.2(5)
C_11 CA_11 CB_11 110.0(5)
N_11 CA_11 HA_11 107.7
C_11 CA_11 HA_11 107.7
CB_11 CA_11 HA_11 107.7
O_11 C_11 N_12 121.9(6)
O_11 C_11 CA_11 119.5(6)
N_12 C_11 CA_11 118.5(5)
CA_11 CB_11 CG_11 113.9(6)
CA_11 CB_11 HB2_11 108.8
CG_11 CB_11 HB2_11 108.8
CA_11 CB_11 HB3_11 108.8
CG_11 CB_11 HB3_11 108.8
HB2_11 CB_11 HB3_11 107.7
CD_11 CG_11 CB_11 114.7(5)
CD_11 CG_11 HG2_11 108.6
CB_11 CG_11 HG2_11 108.6
CD_11 CG_11 HG3_11 108.6
CB_11 CG_11 HG3_11 108.6
HG2_11 CG_11 HG3_11 107.6
OE_11 CD_11 NE_11 120.7(6)
OE_11 CD_11 CG_11 121.8(6)
NE_11 CD_11 CG_11 117.4(5)
CD_11 NE_11 HE21_11 120.0
CD_11 NE_11 HE22_11 120.0
HE21_11 NE_11 HE22_11 120.0
C_11 N_12 CA_12 121.8(5)
C_11 N_12 H_12 119.1
CA_12 N_12 H_12 119.1
N_12 CA_12 CB2_12 109.2(5)
N_12 CA_12 CB1_12 108.8(6)
CB2_12 CA_12 CB1_12 110.3(6)
N_12 CA_12 C_12 110.3(5)
CB2_12 CA_12 C_12 107.8(6)
CB1_12 CA_12 C_12 110.5(6)
CA_12 CB1_12 HB11_12 109.5
CA_12 CB1_12 HB12_12 109.5
HB11_12 CB1_12 HB12_12 109.5
CA_12 CB1_12 HB13_12 109.5
HB11_12 CB1_12 HB13_12 109.5
HB12_12 CB1_12 HB13_12 109.5
CA_12 CB2_12 HB21_12 109.5
CA_12 CB2_12 HB22_12 109.5
HB21_12 CB2_12 HB22_12 109.5
CA_12 CB2_12 HB23_12 109.5
HB21_12 CB2_12 HB23_12 109.5
HB22_12 CB2_12 HB23_12 109.5
O_12 C_12 N_13 121.0(6)
O_12 C_12 CA_12 118.8(6)
N_13 C_12 CA_12 120.1(6)
C_12 N_13 CD_13 131.8(5)
C_12 N_13 CA_13 117.0(5)
CD_13 N_13 CA_13 110.9(6)
N_13 CA_13 C_13 113.5(6)
N_13 CA_13 CB_13 103.8(5)
C_13 CA_13 CB_13 112.6(6)
N_13 CA_13 HA_13 108.9
C_13 CA_13 HA_13 108.9
CB_13 CA_13 HA_13 108.9
O_13 C_13 N_14 123.3(7)
O_13 C_13 CA_13 120.5(7)
N_14 C_13 CA_13 116.0(6)
CG_13 CB_13 CA_13 103.9(5)
CG_13 CB_13 HB2_13 111.0
CA_13 CB_13 HB2_13 111.0
CG_13 CB_13 HB3_13 111.0
CA_13 CB_13 HB3_13 111.0
HB2_13 CB_13 HB3_13 109.0
OD_13 CG_13 CD_13 111.8(6)
OD_13 CG_13 CB_13 107.4(6)
CD_13 CG_13 CB_13 102.0(6)
OD_13 CG_13 HG_13 111.7
CD_13 CG_13 HG_13 111.7
CB_13 CG_13 HG_13 111.7
N_13 CD_13 CG_13 103.1(5)
N_13 CD_13 HD22_13 111.2
CG_13 CD_13 HD22_13 111.2
N_13 CD_13 HD23_13 111.2
CG_13 CD_13 HD23_13 111.2
HD22_13 CD_13 HD23_13 109.1
CG_13 OD_13 HD1_13 109.5
C_13 N_14 CA_14 126.1(5)
C_13 N_14 H_14 116.9
CA_14 N_14 H_14 116.9
N_14 CA_14 CB2_14 108.0(5)
N_14 CA_14 CB1_14 110.1(7)
CB2_14 CA_14 CB1_14 110.6(7)
N_14 CA_14 C_14 109.8(6)
CB2_14 CA_14 C_14 107.4(7)
CB1_14 CA_14 C_14 110.8(6)
CA_14 CB1_14 HB11_14 109.5
CA_14 CB1_14 HB12_14 109.5
HB11_14 CB1_14 HB12_14 109.5
CA_14 CB1_14 HB13_14 109.5
HB11_14 CB1_14 HB13_14 109.5
HB12_14 CB1_14 HB13_14 109.5
CA_14 CB2_14 HB21_14 109.5
CA_14 CB2_14 HB22_14 109.5
HB21_14 CB2_14 HB22_14 109.5
CA_14 CB2_14 HB23_14 109.5
HB21_14 CB2_14 HB23_14 109.5
HB22_14 CB2_14 HB23_14 109.5
O_14 C_14 N_15 122.0(7)
O_14 C_14 CA_14 119.7(7)
N_15 C_14 CA_14 118.2(6)
C_14 N_15 CA_15 126.2(6)
C_14 N_15 H_15 116.9
CA_15 N_15 H_15 116.9
N_15 CA_15 CB_15 110.7(6)
N_15 CA_15 C_15 109.1(7)
CB_15 CA_15 C_15 112.6(7)
N_15 CA_15 HA_15 108.1
CB_15 CA_15 HA_15 108.1
C_15 CA_15 HA_15 108.1
O_15 C_15 CA_15 110.2(7)
O_15 C_15 HC1_15 109.6
CA_15 C_15 HC1_15 109.6
O_15 C_15 HC2_15 109.6
CA_15 C_15 HC2_15 109.6
HC1_15 C_15 HC2_15 108.1
C_15 O_15 HO_15 109.5
CG_15 CB_15 CA_15 113.0(7)
CG_15 CB_15 HB2_15 109.0
CA_15 CB_15 HB2_15 109.0
CG_15 CB_15 HB3_15 109.0
CA_15 CB_15 HB3_15 109.0
HB2_15 CB_15 HB3_15 107.8
CD1_15 CG_15 CD2_15 117.1(9)
CD1_15 CG_15 CB_15 120.4(7)
CD2_15 CG_15 CB_15 122.0(8)
CG_15 CD1_15 CE1_15 121.4(8)
CG_15 CD1_15 HD1_15 119.3
CE1_15 CD1_15 HD1_15 119.3
CE2_15 CD2_15 CG_15 119.7(10)
CE2_15 CD2_15 HD2_15 120.1
CG_15 CD2_15 HD2_15 120.1
CZ_15 CE1_15 CD1_15 121.9(9)
CZ_15 CE1_15 HE1_15 119.0
CD1_15 CE1_15 HE1_15 119.0
CZ_15 CE2_15 CD2_15 121.5(10)
CZ_15 CE2_15 HE2_15 119.2
CD2_15 CE2_15 HE2_15 119.2
CE1_15 CZ_15 CE2_15 118.2(11)
CE1_15 CZ_15 HZ_15 120.9
CE2_15 CZ_15 HZ_15 120.9
H1_16 O_16 H2_16 111(2)

loop_
_geom_bond_atom_site_label_1
_geom_bond_atom_site_label_2
_geom_bond_distance
CH3_1 C_1 1.511(9)
CH3_1 H1_1 0.9600
CH3_1 H2_1 0.9600
CH3_1 H3_1 0.9600
C_1 O_1 1.251(8)
C_1 N_2 1.340(9)
N_2 CA_2 1.456(8)
N_2 H_2 0.8600
CA_2 C_2 1.510(10)
CA_2 CB_2 1.521(10)
CA_2 HA_2 0.9800
C_2 O_2 1.270(7)
C_2 N_3 1.332(8)
CB_2 CG2_2 1.507(10)
CB_2 CG1_2 1.532(10)
CB_2 HB_2 0.9800
CG1_2 HG11_2 0.9600
CG1_2 HG12_2 0.9600
CG1_2 HG13_2 0.9600
CG2_2 HG21_2 0.9600
CG2_2 HG22_2 0.9600
CG2_2 HG23_2 0.9600
N_3 CA_3 1.490(9)
N_3 H_3 0.8600
CA_3 CB1_3 1.512(10)
CA_3 CB2_3 1.526(11)
CA_3 C_3 1.543(9)
C_3 O_3 1.240(7)
C_3 N_4 1.343(9)
CB1_3 HB11_3 0.9600
CB1_3 HB12_3 0.9600
CB1_3 HB13_3 0.9600
CB2_3 HB21_3 0.9600
CB2_3 HB22_3 0.9600
CB2_3 HB23_3 0.9600
N_4 CA_4 1.461(8)
N_4 H_4 0.8600
CA_4 CB2_4 1.516(10)
CA_4 CB1_4 1.523(9)
CA_4 C_4 1.537(9)
C_4 O_4 1.246(7)
C_4 N_5 1.325(8)
CB1_4 HB11_4 0.9600
CB1_4 HB12_4 0.9600
CB1_4 HB13_4 0.9600
CB2_4 HB21_4 0.9600
CB2_4 HB22_4 0.9600
CB2_4 HB23_4 0.9600
N_5 CA_5 1.463(8)
N_5 H_5 0.8600
CA_5 C_5 1.528(9)
CA_5 CB_5 1.538(9)
CA_5 HA_5 0.9800
C_5 O_5 1.239(7)
C_5 N_6 1.349(8)
CB_5 CG2_5 1.518(9)
CB_5 CG1_5 1.527(9)
CB_5 HB_5 0.9800
CG1_5 HG11_5 0.9600
CG1_5 HG12_5 0.9600
CG1_5 HG13_5 0.9600
CG2_5 HG21_5 0.9600
CG2_5 HG22_5 0.9600
CG2_5 HG23_5 0.9600
N_6 CA_6 1.461(8)
N_6 H_6 0.8600
CA_6 C_6 1.498(10)
CA_6 HA2_6 0.9700
CA_6 HA3_6 0.9700
C_6 O_6 1.264(8)
C_6 N_7 1.328(9)
N_7 CA_7 1.452(9)
N_7 H_7 0.8600
CA_7 CB_7 1.531(9)
CA_7 C_7 1.535(8)
CA_7 HA_7 0.9800
C_7 O_7 1.239(7)
C_7 N_8 1.344(8)
CB_7 CG_7 1.539(9)
CB_7 HB2_7 0.9700
CB_7 HB3_7 0.9700
CG_7 CD2_7 1.516(11)
CG_7 CD1_7 1.527(10)
CG_7 HG_7 0.9800
CD1_7 HD11_7 0.9600
CD1_7 HD12_7 0.9600
CD1_7 HD13_7 0.9600
CD2_7 HD21_7 0.9600
CD2_7 HD22_7 0.9600
CD2_7 HD23_7 0.9600
N_8 CA_8 1.480(7)
N_8 H_8 0.8600
CA_8 CB1_8 1.504(9)
CA_8 C_8 1.525(8)
CA_8 CB2_8 1.536(8)
CB1_8 HB11_8 0.9600
CB1_8 HB12_8 0.9600
CB1_8 HB13_8 0.9600
CB2_8 HB21_8 0.9600
CB2_8 HB22_8 0.9600
CB2_8 HB23_8 0.9600
C_8 C1_8 1.357(9)
C_8 N1_8 1.370(7)
C1_8 N_9 1.347(7)
C1_8 H1_8 0.9300
N1_8 N2_8 1.314(7)
N2_8 N_9 1.346(7)
N_9 CA_9 1.476(8)
CA_9 CB1_9 1.523(8)
CA_9 CB2_9 1.532(8)
CA_9 C_9 1.559(8)
CB1_9 HB11_9 0.9600
CB1_9 HB12_9 0.9600
CB1_9 HB13_9 0.9600
CB2_9 HB21_9 0.9600
CB2_9 HB22_9 0.9600
CB2_9 HB23_9 0.9600
C_9 O_9 1.235(7)
C_9 N_10 1.347(8)
N_10 CD_10 1.477(7)
N_10 CA_10 1.481(7)
CA_10 C_10 1.510(8)
CA_10 CB_10 1.535(9)
CA_10 HA_10 0.9800
CB_10 CG_10 1.528(8)
CB_10 HB2_10 0.9700
CB_10 HB3_10 0.9700
CG_10 OD_10 1.449(7)
CG_10 CD_10 1.514(8)
CG_10 HG_10 0.9800
CD_10 HD22_10 0.9700
CD_10 HD23_10 0.9700
OD_10 HD1_10 0.949(14)
C_10 O_10 1.233(7)
C_10 N_11 1.364(8)
N_11 CA_11 1.451(8)
N_11 H_11 0.8600
CA_11 C_11 1.509(9)
CA_11 CB_11 1.530(9)
CA_11 HA_11 0.9800
C_11 O_11 1.243(7)
C_11 N_12 1.335(8)
CB_11 CG_11 1.535(9)
CB_11 HB2_11 0.9700
CB_11 HB3_11 0.9700
CG_11 CD_11 1.491(9)
CG_11 HG2_11 0.9700
CG_11 HG3_11 0.9700
CD_11 OE_11 1.244(7)
CD_11 NE_11 1.343(8)
NE_11 HE21_11 0.8600
NE_11 HE22_11 0.8600
N_12 CA_12 1.461(8)
N_12 H_12 0.8600
CA_12 CB2_12 1.526(10)
CA_12 CB1_12 1.530(11)
CA_12 C_12 1.556(9)
CB1_12 HB11_12 0.9600
CB1_12 HB12_12 0.9600
CB1_12 HB13_12 0.9600
CB2_12 HB21_12 0.9600
CB2_12 HB22_12 0.9600
CB2_12 HB23_12 0.9600
C_12 O_12 1.250(8)
C_12 N_13 1.336(9)
N_13 CD_13 1.462(8)
N_13 CA_13 1.488(8)
CA_13 C_13 1.503(10)
CA_13 CB_13 1.533(11)
CA_13 HA_13 0.9800
C_13 O_13 1.235(8)
C_13 N_14 1.340(10)
CB_13 CG_13 1.532(9)
CB_13 HB2_13 0.9700
CB_13 HB3_13 0.9700
CG_13 OD_13 1.415(9)
CG_13 CD_13 1.527(10)
CG_13 HG_13 0.9800
CD_13 HD22_13 0.9700
CD_13 HD23_13 0.9700
OD_13 HD1_13 0.959(14)
N_14 CA_14 1.477(9)
N_14 H_14 0.8600
CA_14 CB2_14 1.524(11)
CA_14 CB1_14 1.524(10)
CA_14 C_14 1.530(11)
CB1_14 HB11_14 0.9600
CB1_14 HB12_14 0.9600
CB1_14 HB13_14 0.9600
CB2_14 HB21_14 0.9600
CB2_14 HB22_14 0.9600
CB2_14 HB23_14 0.9600
C_14 O_14 1.251(8)
C_14 N_15 1.343(9)
N_15 CA_15 1.456(9)
N_15 H_15 0.8600
CA_15 CB_15 1.519(11)
CA_15 C_15 1.521(11)
CA_15 HA_15 0.9800
C_15 O_15 1.435(10)
C_15 HC1_15 0.9700
C_15 HC2_15 0.9700
O_15 HO_15 0.966(14)
CB_15 CG_15 1.497(12)
CB_15 HB2_15 0.9700
CB_15 HB3_15 0.9700
CG_15 CD1_15 1.381(11)
CG_15 CD2_15 1.428(12)
CD1_15 CE1_15 1.387(12)
CD1_15 HD1_15 0.9300
CD2_15 CE2_15 1.399(16)
CD2_15 HD2_15 0.9300
CE1_15 CZ_15 1.367(13)
CE1_15 HE1_15 0.9300
CE2_15 CZ_15 1.377(15)
CE2_15 HE2_15 0.9300
CZ_15 HZ_15 0.9300
O_16 H1_16 0.961(14)
O_16 H2_16 0.962(14)

loop_
_geom_torsion_atom_site_label_1
_geom_torsion_atom_site_label_2
_geom_torsion_atom_site_label_3
_geom_torsion_atom_site_label_4
_geom_torsion
O_1 C_1 N_2 CA_2 6.6(10)
CH3_1 C_1 N_2 CA_2 -171.6(6)
C_1 N_2 CA_2 C_2 -72.7(8)
C_1 N_2 CA_2 CB_2 157.7(6)
N_2 CA_2 C_2 O_2 167.0(6)
CB_2 CA_2 C_2 O_2 -61.9(8)
N_2 CA_2 C_2 N_3 -8.6(9)
CB_2 CA_2 C_2 N_3 122.4(7)
N_2 CA_2 CB_2 CG2_2 69.2(7)
C_2 CA_2 CB_2 CG2_2 -61.6(7)
N_2 CA_2 CB_2 CG1_2 -57.5(7)
C_2 CA_2 CB_2 CG1_2 171.7(5)
O_2 C_2 N_3 CA_3 -5.9(10)
CA_2 C_2 N_3 CA_3 169.6(6)
C_2 N_3 CA_3 CB1_3 71.1(8)
C_2 N_3 CA_3 CB2_3 -165.9(7)
C_2 N_3 CA_3 C_3 -49.7(9)
N_3 CA_3 C_3 O_3 147.6(6)
CB1_3 CA_3 C_3 O_3 26.6(10)
CB2_3 CA_3 C_3 O_3 -94.9(8)
N_3 CA_3 C_3 N_4 -36.4(9)
CB1_3 CA_3 C_3 N_4 -157.4(7)
CB2_3 CA_3 C_3 N_4 81.1(8)
O_3 C_3 N_4 CA_4 1.8(11)
CA_3 C_3 N_4 CA_4 -174.1(6)
C_3 N_4 CA_4 CB2_4 68.8(8)
C_3 N_4 CA_4 CB1_4 -169.9(6)
C_3 N_4 CA_4 C_4 -55.2(8)
N_4 CA_4 C_4 O_4 152.0(6)
CB2_4 CA_4 C_4 O_4 28.7(8)
CB1_4 CA_4 C_4 O_4 -91.8(7)
N_4 CA_4 C_4 N_5 -31.5(8)
CB2_4 CA_4 C_4 N_5 -154.9(6)
CB1_4 CA_4 C_4 N_5 84.6(7)
O_4 C_4 N_5 CA_5 0.4(10)
CA_4 C_4 N_5 CA_5 -175.9(5)
C_4 N_5 CA_5 C_5 -60.6(8)
C_4 N_5 CA_5 CB_5 176.1(6)
N_5 CA_5 C_5 O_5 151.7(6)
CB_5 CA_5 C_5 O_5 -85.1(7)
N_5 CA_5 C_5 N_6 -31.4(8)
CB_5 CA_5 C_5 N_6 91.8(7)
N_5 CA_5 CB_5 CG2_5 179.2(5)
C_5 CA_5 CB_5 CG2_5 55.7(7)
N_5 CA_5 CB_5 CG1_5 -59.5(7)
C_5 CA_5 CB_5 CG1_5 177.0(5)
O_5 C_5 N_6 CA_6 -4.9(10)
CA_5 C_5 N_6 CA_6 178.2(6)
C_5 N_6 CA_6 C_6 -71.2(8)
N_6 CA_6 C_6 O_6 147.3(7)
N_6 CA_6 C_6 N_7 -37.4(9)
O_6 C_6 N_7 CA_7 0.6(10)
CA_6 C_6 N_7 CA_7 -174.7(6)
C_6 N_7 CA_7 CB_7 159.4(6)
C_6 N_7 CA_7 C_7 -75.7(8)
N_7 CA_7 C_7 O_7 134.1(6)
CB_7 CA_7 C_7 O_7 -102.5(7)
N_7 CA_7 C_7 N_8 -48.8(7)
CB_7 CA_7 C_7 N_8 74.6(7)
N_7 CA_7 CB_7 CG_7 -79.7(7)
C_7 CA_7 CB_7 CG_7 156.9(6)
CA_7 CB_7 CG_7 CD2_7 45.6(8)
CA_7 CB_7 CG_7 CD1_7 171.1(6)
O_7 C_7 N_8 CA_8 -8.4(10)
CA_7 C_7 N_8 CA_8 174.6(6)
C_7 N_8 CA_8 CB1_8 63.4(8)
C_7 N_8 CA_8 C_8 -60.0(8)
C_7 N_8 CA_8 CB2_8 -175.7(6)
N_8 CA_8 C_8 C1_8 -51.2(8)
CB1_8 CA_8 C_8 C1_8 -174.6(6)
CB2_8 CA_8 C_8 C1_8 62.5(8)
N_8 CA_8 C_8 N1_8 130.1(6)
CB1_8 CA_8 C_8 N1_8 6.7(8)
CB2_8 CA_8 C_8 N1_8 -116.2(6)
N1_8 C_8 C1_8 N_9 0.6(7)
CA_8 C_8 C1_8 N_9 -178.2(6)
C1_8 C_8 N1_8 N2_8 -0.9(7)
CA_8 C_8 N1_8 N2_8 178.1(5)
C_8 N1_8 N2_8 N_9 0.7(6)
N1_8 N2_8 N_9 C1_8 -0.3(6)
N1_8 N2_8 N_9 CA_9 -171.9(5)
C_8 C1_8 N_9 N2_8 -0.2(6)
C_8 C1_8 N_9 CA_9 170.4(5)
N2_8 N_9 CA_9 CB1_9 77.0(6)
C1_8 N_9 CA_9 CB1_9 -92.8(7)
N2_8 N_9 CA_9 CB2_9 -162.4(5)
C1_8 N_9 CA_9 CB2_9 27.8(8)
N2_8 N_9 CA_9 C_9 -40.1(6)
C1_8 N_9 CA_9 C_9 150.1(6)
N_9 CA_9 C_9 O_9 126.6(6)
CB1_9 CA_9 C_9 O_9 10.5(8)
CB2_9 CA_9 C_9 O_9 -111.1(6)
N_9 CA_9 C_9 N_10 -51.3(7)
CB1_9 CA_9 C_9 N_10 -167.4(6)
CB2_9 CA_9 C_9 N_10 71.0(7)
O_9 C_9 N_10 CD_10 178.2(6)
CA_9 C_9 N_10 CD_10 -4.0(10)
O_9 C_9 N_10 CA_10 -3.4(9)
CA_9 C_9 N_10 CA_10 174.5(5)
C_9 N_10 CA_10 C_10 -56.1(7)
CD_10 N_10 CA_10 C_10 122.7(6)
C_9 N_10 CA_10 CB_10 -174.6(5)
CD_10 N_10 CA_10 CB_10 4.1(6)
N_10 CA_10 CB_10 CG_10 -27.1(6)
C_10 CA_10 CB_10 CG_10 -148.2(5)
CA_10 CB_10 CG_10 OD_10 -75.2(6)
CA_10 CB_10 CG_10 CD_10 39.7(6)
C_9 N_10 CD_10 CG_10 -160.8(6)
CA_10 N_10 CD_10 CG_10 20.6(6)
OD_10 CG_10 CD_10 N_10 80.1(5)
CB_10 CG_10 CD_10 N_10 -36.5(6)
N_10 CA_10 C_10 O_10 158.9(6)
CB_10 CA_10 C_10 O_10 -86.4(7)
N_10 CA_10 C_10 N_11 -27.3(8)
CB_10 CA_10 C_10 N_11 87.4(6)
O_10 C_10 N_11 CA_11 -0.3(9)
CA_10 C_10 N_11 CA_11 -173.9(6)
C_10 N_11 CA_11 C_11 -79.2(7)
C_10 N_11 CA_11 CB_11 157.0(6)
N_11 CA_11 C_11 O_11 168.1(6)
CB_11 CA_11 C_11 O_11 -68.0(8)
N_11 CA_11 C_11 N_12 -15.4(8)
CB_11 CA_11 C_11 N_12 108.5(7)
N_11 CA_11 CB_11 CG_11 -47.2(7)
C_11 CA_11 CB_11 CG_11 -172.9(5)
CA_11 CB_11 CG_11 CD_11 -50.4(8)
CB_11 CG_11 CD_11 OE_11 -35.7(10)
CB_11 CG_11 CD_11 NE_11 142.7(6)
O_11 C_11 N_12 CA_12 8.8(10)
CA_11 C_11 N_12 CA_12 -167.7(6)
C_11 N_12 CA_12 CB2_12 -169.3(6)
C_11 N_12 CA_12 CB1_12 70.3(7)
C_11 N_12 CA_12 C_12 -51.1(9)
N_12 CA_12 C_12 O_12 136.9(7)
CB2_12 CA_12 C_12 O_12 -104.0(8)
CB1_12 CA_12 C_12 O_12 16.6(10)
N_12 CA_12 C_12 N_13 -47.6(9)
CB2_12 CA_12 C_12 N_13 71.5(8)
CB1_12 CA_12 C_12 N_13 -167.9(7)
O_12 C_12 N_13 CD_13 178.8(7)
CA_12 C_12 N_13 CD_13 3.4(11)
O_12 C_12 N_13 CA_13 6.3(10)
CA_12 C_12 N_13 CA_13 -169.1(6)
C_12 N_13 CA_13 C_13 -62.7(8)
CD_13 N_13 CA_13 C_13 123.3(7)
C_12 N_13 CA_13 CB_13 174.7(6)
CD_13 N_13 CA_13 CB_13 0.7(8)
N_13 CA_13 C_13 O_13 155.6(7)
CB_13 CA_13 C_13 O_13 -86.9(9)
N_13 CA_13 C_13 N_14 -29.1(9)
CB_13 CA_13 C_13 N_14 88.5(8)
N_13 CA_13 CB_13 CG_13 -24.8(8)
C_13 CA_13 CB_13 CG_13 -148.0(6)
CA_13 CB_13 CG_13 OD_13 -78.7(7)
CA_13 CB_13 CG_13 CD_13 39.0(8)
C_12 N_13 CD_13 CG_13 -149.1(7)
CA_13 N_13 CD_13 CG_13 23.7(7)
OD_13 CG_13 CD_13 N_13 76.3(6)
CB_13 CG_13 CD_13 N_13 -38.1(7)
O_13 C_13 N_14 CA_14 -1.4(12)
CA_13 C_13 N_14 CA_14 -176.6(7)
C_13 N_14 CA_14 CB2_14 179.9(8)
C_13 N_14 CA_14 CB1_14 59.0(10)
C_13 N_14 CA_14 C_14 -63.2(9)
N_14 CA_14 C_14 O_14 165.7(6)
CB2_14 CA_14 C_14 O_14 -77.1(8)
CB1_14 CA_14 C_14 O_14 43.9(9)
N_14 CA_14 C_14 N_15 -16.9(9)
CB2_14 CA_14 C_14 N_15 100.3(8)
CB1_14 CA_14 C_14 N_15 -138.7(7)
O_14 C_14 N_15 CA_15 -7.4(11)
CA_14 C_14 N_15 CA_15 175.3(6)
C_14 N_15 CA_15 CB_15 128.4(8)
C_14 N_15 CA_15 C_15 -107.2(8)
N_15 CA_15 C_15 O_15 52.3(8)
CB_15 CA_15 C_15 O_15 175.6(7)
N_15 CA_15 CB_15 CG_15 -66.5(9)
C_15 CA_15 CB_15 CG_15 171.1(7)
CA_15 CB_15 CG_15 CD1_15 -96.4(9)
CA_15 CB_15 CG_15 CD2_15 75.0(10)
CD2_15 CG_15 CD1_15 CE1_15 1.3(12)
CB_15 CG_15 CD1_15 CE1_15 173.1(8)
CD1_15 CG_15 CD2_15 CE2_15 0.5(15)
CB_15 CG_15 CD2_15 CE2_15 -171.2(10)
CG_15 CD1_15 CE1_15 CZ_15 -0.7(15)
CG_15 CD2_15 CE2_15 CZ_15 -2.9(19)
CD1_15 CE1_15 CZ_15 CE2_15 -1.8(18)
CD2_15 CE2_15 CZ_15 CE1_15 4(2)
